data_7060625
loop_
_publ_author_name
'Braun, Vanessa'
'Wurzenberger, Maximilian H. H.'
'Weippert, Valentin'
'Stierstorfer, J\"org'

_publ_section_title
;
 Tailoring the properties of 3d transition metal complexes with different
 N-cycloalkyl-substituted tetrazoles
;
_journal_issue 25
_journal_name_full 'New Journal of Chemistry'
_journal_page_first 11042
_journal_page_last 11050
_journal_paper_doi 10.1039/D1NJ01675J
_journal_volume 45
_journal_year 2021
_chemical_formula_moiety ' C24 H36 Mn N24, 2(Cl O4)'
_chemical_formula_sum 'C24 H36 Cl2 Mn N24 O8'
_chemical_formula_weight 914.61
_chemical_name_common 'hexakis(1-cyclopropyl-5H-tetrazolyl)manganese(II) diperchlorate'
_chemical_name_systematic 'hexakis(1-cyclopropyl-5H-tetrazolyl)manganese(II) diperchlorate'
_space_group_IT_number 148
_space_group_name_Hall '-R 3'
_space_group_name_H-M_alt 'R -3 :H'
_symmetry_cell_setting trigonal
_symmetry_Int_Tables_number 148
_symmetry_space_group_name_Hall '-R 3'
_symmetry_space_group_name_H-M 'R -3 :H'
_atom_sites_solution_hydrogens difmap
_atom_sites_solution_primary difmap
_audit_creation_date 2020-06-05
_audit_creation_method SHELXL-2018/3
_audit_update_record
;
2021-02-04 deposited with the CCDC.	2021-04-28 downloaded from the CCDC.
;
_cell_angle_alpha 90
_cell_angle_beta 90
_cell_angle_gamma 120
_cell_formula_units_Z 3
_cell_length_a 10.8880(6)
_cell_length_b 10.8880(6)
_cell_length_c 29.5174(17)
_cell_measurement_reflns_used 1240
_cell_measurement_temperature 106(2)
_cell_measurement_theta_max 30.1090
_cell_measurement_theta_min 2.5280
_cell_volume 3030.4(3)
_computing_cell_refinement 'CrysAlisPro 1.171.40.81a (Rigaku OD, 2020)'
_computing_data_collection 'CrysAlisPro 1.171.40.81a (Rigaku OD, 2020)'
_computing_data_reduction 'CrysAlisPro 1.171.40.81a (Rigaku OD, 2020)'
_computing_molecular_graphics 'Diamond 2.1c, Crystal Impact GbR'
_computing_publication_material 'Encifer 1.5.1, CCDC 2014'
_computing_structure_refinement 'SHELXL-2018/3 (Sheldrick, 2018)'
_computing_structure_solution SIR-92
_diffrn_ambient_temperature 106(2)
_diffrn_detector 'CCD plate'
_diffrn_detector_area_resol_mean 15.9809
_diffrn_detector_type Sapphire3
_diffrn_measured_fraction_theta_full 0.999
_diffrn_measured_fraction_theta_max 0.999
_diffrn_measurement_details
;
List of Runs (angles in degrees, time in seconds):

  # Type    Start    End  Width  t~exp~   \w     \q     \k     \f   Frames
#--------------------------------------------------------------------------
  1  \w    -70.00  -3.00   1.00   30.00    --  -24.42 -57.00-180.00   67
  2  \w    -24.00  39.00   1.00   30.00    --   25.20 -57.00 -90.00   63
;
_diffrn_measurement_device 'four-circle diffractometer'
_diffrn_measurement_device_type 'Xcalibur, Sapphire3'
_diffrn_measurement_method '\w scans'
_diffrn_orient_matrix_UB_11 0.0409365000
_diffrn_orient_matrix_UB_12 0.0084596000
_diffrn_orient_matrix_UB_13 0.0196922000
_diffrn_orient_matrix_UB_21 0.0631017000
_diffrn_orient_matrix_UB_22 0.0412100000
_diffrn_orient_matrix_UB_23 -0.0125853000
_diffrn_orient_matrix_UB_31 -0.0019232000
_diffrn_orient_matrix_UB_32 0.0622747000
_diffrn_orient_matrix_UB_33 0.0056583000
_diffrn_radiation_monochromator graphite
_diffrn_radiation_probe x-ray
_diffrn_radiation_type MoK\a
_diffrn_radiation_wavelength 0.71073
_diffrn_reflns_av_R_equivalents 0.0146
_diffrn_reflns_av_sigmaI/netI 0.0276
_diffrn_reflns_av_unetI/netI 0.0261
_diffrn_reflns_Laue_measured_fraction_full 0.999
_diffrn_reflns_Laue_measured_fraction_max 0.999
_diffrn_reflns_limit_h_max 13
_diffrn_reflns_limit_h_min -13
_diffrn_reflns_limit_k_max 11
_diffrn_reflns_limit_k_min -12
_diffrn_reflns_limit_l_max 36
_diffrn_reflns_limit_l_min -13
_diffrn_reflns_number 2261
_diffrn_reflns_point_group_measured_fraction_full 0.999
_diffrn_reflns_point_group_measured_fraction_max 0.999
_diffrn_reflns_theta_full 25.242
_diffrn_reflns_theta_max 26.328
_diffrn_reflns_theta_min 2.070
_diffrn_source 'fine-focus sealed X-ray tube'
_exptl_absorpt_coefficient_mu 0.535
_exptl_absorpt_correction_T_max 1.00000
_exptl_absorpt_correction_T_min 0.93090
_exptl_absorpt_correction_type multi-scan
_exptl_absorpt_process_details
;
CrysAlisPro 1.171.40.81a (Rigaku Oxford Diffraction, 2020)
Empirical absorption correction using spherical harmonics,
implemented in SCALE3 ABSPACK scaling algorithm.
;
_exptl_crystal_colour colorless
_exptl_crystal_density_diffrn 1.503
_exptl_crystal_description platelet
_exptl_crystal_F_000 1413
_exptl_crystal_size_max 0.642
_exptl_crystal_size_mid 0.594
_exptl_crystal_size_min 0.142
_refine_diff_density_max 0.329
_refine_diff_density_min -0.323
_refine_diff_density_rms 0.049
_refine_ls_extinction_method none
_refine_ls_goodness_of_fit_ref 1.082
_refine_ls_hydrogen_treatment refall
_refine_ls_matrix_type full
_refine_ls_number_parameters 114
_refine_ls_number_reflns 1385
_refine_ls_number_restraints 0
_refine_ls_restrained_S_all 1.082
_refine_ls_R_factor_all 0.0352
_refine_ls_R_factor_gt 0.0293
_refine_ls_shift/su_max 0.001
_refine_ls_shift/su_mean 0.000
_refine_ls_structure_factor_coef Fsqd
_refine_ls_weighting_details 'w=1/[\s^2^(Fo^2^)+(0.0367P)^2^+2.7176P] where P=(Fo^2^+2Fc^2^)/3'
_refine_ls_weighting_scheme calc
_refine_ls_wR_factor_gt 0.0734
_refine_ls_wR_factor_ref 0.0768
_reflns_Friedel_coverage 0.000
_reflns_number_gt 1240
_reflns_number_total 1385
_reflns_threshold_expression 'I > 2\s(I)'
_cod_data_source_file d1nj01675j2.cif
_cod_data_source_block px217
_cod_depositor_comments 'Adding full bibliography for 7060620--7060640.cif.'
_cod_original_cell_volume 3030.4(4)
_cod_original_sg_symbol_H-M 'R -3 '
_cod_database_code 7060625
_shelx_space_group_comment
;
The symmetry employed for this shelxl refinement is uniquely defined
by the following loop, which should always be used as a source of
symmetry information in preference to the above space-group names.
They are only intended as comments.
;
_shelx_estimated_absorpt_t_min 0.725
_shelx_estimated_absorpt_t_max 0.928

loop_
_space_group_symop_operation_xyz
'x, y, z'
'-y, x-y, z'
'-x+y, -x, z'
'x+2/3, y+1/3, z+1/3'
'-y+2/3, x-y+1/3, z+1/3'
'-x+y+2/3, -x+1/3, z+1/3'
'x+1/3, y+2/3, z+2/3'
'-y+1/3, x-y+2/3, z+2/3'
'-x+y+1/3, -x+2/3, z+2/3'
'-x, -y, -z'
'y, -x+y, -z'
'x-y, x, -z'
'-x+2/3, -y+1/3, -z+1/3'
'y+2/3, -x+y+1/3, -z+1/3'
'x-y+2/3, x+1/3, -z+1/3'
'-x+1/3, -y+2/3, -z+2/3'
'y+1/3, -x+y+2/3, -z+2/3'
'x-y+1/3, x+2/3, -z+2/3'

loop_
_atom_site_label
_atom_site_type_symbol
_atom_site_fract_x
_atom_site_fract_y
_atom_site_fract_z
_atom_site_U_iso_or_equiv
_atom_site_adp_type
_atom_site_occupancy
_atom_site_site_symmetry_order
_atom_site_calc_flag
_atom_site_refinement_flags_posn
_atom_site_refinement_flags_adp
_atom_site_refinement_flags_occupancy
_atom_site_disorder_assembly
_atom_site_disorder_group
Mn1 Mn 0.666667 0.333333 0.333333 0.01444(16) Uani 1 6 d S T P . .
Cl1 Cl 0.333333 0.666667 0.32421(2) 0.01978(18) Uani 1 3 d S T P . .
N4 N 0.38038(13) 0.41233(13) 0.41608(4) 0.0176(3) Uani 1 1 d . . . . .
O1 O 0.42915(14) 0.62244(14) 0.34103(5) 0.0345(3) Uani 1 1 d . . . . .
N1 N 0.53711(14) 0.39488(13) 0.37699(4) 0.0186(3) Uani 1 1 d . . . . .
N3 N 0.50839(14) 0.51123(15) 0.43185(5) 0.0234(3) Uani 1 1 d . . . . .
O2 O 0.333333 0.666667 0.27611(7) 0.0456(7) Uani 1 3 d S T P . .
N2 N 0.60225(14) 0.50008(14) 0.40845(5) 0.0235(3) Uani 1 1 d . . . . .
C1 C 0.40019(16) 0.34322(16) 0.38253(5) 0.0189(3) Uani 1 1 d . . . . .
C2 C 0.25087(16) 0.40580(18) 0.43134(5) 0.0202(3) Uani 1 1 d . . . . .
C3 C 0.22800(19) 0.40598(19) 0.48121(6) 0.0253(4) Uani 1 1 d . . . . .
C4 C 0.14224(19) 0.2737(2) 0.45415(6) 0.0276(4) Uani 1 1 d . . . . .
H2 H 0.2199(18) 0.4518(19) 0.4116(6) 0.019(4) Uiso 1 1 d . . . . .
H3A H 0.298(2) 0.409(2) 0.5007(7) 0.028(5) Uiso 1 1 d . . . . .
H1 H 0.327(2) 0.270(2) 0.3678(6) 0.022(4) Uiso 1 1 d . . . . .
H4A H 0.046(2) 0.2448(19) 0.4471(7) 0.028(5) Uiso 1 1 d . . . . .
H3B H 0.187(2) 0.460(2) 0.4900(6) 0.027(5) Uiso 1 1 d . . . . .
H4B H 0.163(2) 0.200(2) 0.4574(7) 0.034(5) Uiso 1 1 d . . . . .

loop_
_atom_site_aniso_label
_atom_site_aniso_U_11
_atom_site_aniso_U_22
_atom_site_aniso_U_33
_atom_site_aniso_U_23
_atom_site_aniso_U_13
_atom_site_aniso_U_12
Mn1 0.0138(2) 0.0138(2) 0.0158(3) 0.000 0.000 0.00689(10)
Cl1 0.0215(2) 0.0215(2) 0.0163(3) 0.000 0.000 0.01075(11)
N4 0.0174(6) 0.0187(7) 0.0184(7) 0.0006(5) 0.0001(5) 0.0103(5)
O1 0.0343(7) 0.0436(8) 0.0379(8) 0.0037(6) 0.0015(6) 0.0288(6)
N1 0.0190(6) 0.0167(6) 0.0204(7) -0.0017(5) -0.0003(5) 0.0091(5)
N3 0.0203(7) 0.0248(7) 0.0258(7) -0.0069(6) -0.0020(6) 0.0118(6)
O2 0.0596(10) 0.0596(10) 0.0176(11) 0.000 0.000 0.0298(5)
N2 0.0206(7) 0.0222(7) 0.0278(8) -0.0070(6) -0.0011(6) 0.0107(6)
C1 0.0184(8) 0.0184(8) 0.0200(8) -0.0017(6) -0.0009(6) 0.0094(7)
C2 0.0205(8) 0.0273(8) 0.0190(8) 0.0017(7) 0.0011(6) 0.0165(7)
C3 0.0270(9) 0.0353(10) 0.0194(8) -0.0008(7) 0.0013(7) 0.0200(8)
C4 0.0217(9) 0.0289(9) 0.0315(10) 0.0012(8) 0.0045(7) 0.0121(8)

loop_
_atom_type_symbol
_atom_type_description
_atom_type_scat_dispersion_real
_atom_type_scat_dispersion_imag
_atom_type_scat_source
C C 0.0033 0.0016 'International Tables Vol C Tables 4.2.6.8 and 6.1.1.4'
H H 0.0000 0.0000 'International Tables Vol C Tables 4.2.6.8 and 6.1.1.4'
Cl Cl 0.1484 0.1585 'International Tables Vol C Tables 4.2.6.8 and 6.1.1.4'
Mn Mn 0.3368 0.7283 'International Tables Vol C Tables 4.2.6.8 and 6.1.1.4'
N N 0.0061 0.0033 'International Tables Vol C Tables 4.2.6.8 and 6.1.1.4'
O O 0.0106 0.0060 'International Tables Vol C Tables 4.2.6.8 and 6.1.1.4'

loop_
_geom_angle_atom_site_label_1
_geom_angle_atom_site_label_2
_geom_angle_atom_site_label_3
_geom_angle
_geom_angle_site_symmetry_1
_geom_angle_site_symmetry_3
_geom_angle_publ_flag
N1 Mn1 N1 90.36(5) . 3_665 ?
N1 Mn1 N1 90.36(5) . 2_655 ?
N1 Mn1 N1 90.36(5) 3_665 2_655 ?
N1 Mn1 N1 89.65(5) . 17 ?
N1 Mn1 N1 89.64(5) 3_665 17 ?
N1 Mn1 N1 180.0 2_655 17 ?
N1 Mn1 N1 89.64(5) . 18_545 ?
N1 Mn1 N1 180.0 3_665 18_545 ?
N1 Mn1 N1 89.64(5) 2_655 18_545 ?
N1 Mn1 N1 90.36(5) 17 18_545 ?
N1 Mn1 N1 180.0 . 16_655 ?
N1 Mn1 N1 89.64(5) 3_665 16_655 ?
N1 Mn1 N1 89.64(5) 2_655 16_655 ?
N1 Mn1 N1 90.35(5) 17 16_655 ?
N1 Mn1 N1 90.35(5) 18_545 16_655 ?
O2 Cl1 O1 110.18(6) . 3_565 ?
O2 Cl1 O1 110.18(6) . . ?
O1 Cl1 O1 108.75(6) 3_565 . ?
O2 Cl1 O1 110.18(6) . 2_665 ?
O1 Cl1 O1 108.75(6) 3_565 2_665 ?
O1 Cl1 O1 108.75(6) . 2_665 ?
C1 N4 N3 108.34(13) . . ?
C1 N4 C2 129.48(14) . . ?
N3 N4 C2 121.62(13) . . ?
C1 N1 N2 106.06(13) . . ?
C1 N1 Mn1 133.70(11) . . ?
N2 N1 Mn1 120.01(9) . . ?
N2 N3 N4 106.95(12) . . ?
N3 N2 N1 109.86(12) . . ?
N1 C1 N4 108.77(14) . . ?
N1 C1 H1 128.9(12) . . ?
N4 C1 H1 122.3(12) . . ?
N4 C2 C4 118.13(14) . . ?
N4 C2 C3 117.76(14) . . ?
C4 C2 C3 60.22(12) . . ?
N4 C2 H2 112.5(11) . . ?
C4 C2 H2 118.3(11) . . ?
C3 C2 H2 120.6(11) . . ?
C2 C3 C4 59.79(11) . . ?
C2 C3 H3A 117.8(12) . . ?
C4 C3 H3A 117.3(12) . . ?
C2 C3 H3B 114.0(12) . . ?
C4 C3 H3B 119.3(12) . . ?
H3A C3 H3B 116.4(17) . . ?
C2 C4 C3 59.98(11) . . ?
C2 C4 H4A 115.4(11) . . ?
C3 C4 H4A 119.1(11) . . ?
C2 C4 H4B 117.1(13) . . ?
C3 C4 H4B 117.8(13) . . ?
H4A C4 H4B 115.7(17) . . ?

loop_
_geom_bond_atom_site_label_1
_geom_bond_atom_site_label_2
_geom_bond_distance
_geom_bond_site_symmetry_2
_geom_bond_publ_flag
Mn1 N1 2.2461(13) . ?
Mn1 N1 2.2461(13) 3_665 ?
Mn1 N1 2.2461(13) 2_655 ?
Mn1 N1 2.2461(13) 17 ?
Mn1 N1 2.2461(13) 18_545 ?
Mn1 N1 2.2462(13) 16_655 ?
Cl1 O2 1.420(2) . ?
Cl1 O1 1.4383(12) 3_565 ?
Cl1 O1 1.4383(12) . ?
Cl1 O1 1.4384(12) 2_665 ?
N4 C1 1.325(2) . ?
N4 N3 1.3483(19) . ?
N4 C2 1.4478(19) . ?
N1 C1 1.314(2) . ?
N1 N2 1.3655(19) . ?
N3 N2 1.2884(19) . ?
C1 H1 0.906(19) . ?
C2 C4 1.490(2) . ?
C2 C3 1.493(2) . ?
C2 H2 0.935(18) . ?
C3 C4 1.497(3) . ?
C3 H3A 0.95(2) . ?
C3 H3B 0.94(2) . ?
C4 H4A 0.96(2) . ?
C4 H4B 0.95(2) . ?

loop_
_geom_contact_atom_site_label_1
_geom_contact_atom_site_label_2
_geom_contact_distance
_geom_contact_site_symmetry_1
_geom_contact_site_symmetry_2
_geom_contact_publ_flag
? ? ? ? ? ?

loop_
_geom_hbond_atom_site_label_D
_geom_hbond_atom_site_label_H
_geom_hbond_atom_site_label_A
_geom_hbond_distance_DH
_geom_hbond_distance_HA
_geom_hbond_distance_DA
_geom_hbond_angle_DHA
_geom_hbond_site_symmetry_A
? ? ? ? ? ? ? ?

loop_
_geom_torsion_atom_site_label_1
_geom_torsion_atom_site_label_2
_geom_torsion_atom_site_label_3
_geom_torsion_atom_site_label_4
_geom_torsion
_geom_torsion_site_symmetry_1
_geom_torsion_site_symmetry_2
_geom_torsion_site_symmetry_3
_geom_torsion_site_symmetry_4
_geom_torsion_publ_flag
C1 N4 N3 N2 -0.63(17) . . . . ?
C2 N4 N3 N2 -172.84(14) . . . . ?
N4 N3 N2 N1 0.44(17) . . . . ?
C1 N1 N2 N3 -0.08(18) . . . . ?
Mn1 N1 N2 N3 -175.34(10) . . . . ?
N2 N1 C1 N4 -0.32(17) . . . . ?
Mn1 N1 C1 N4 174.00(10) . . . . ?
N3 N4 C1 N1 0.59(17) . . . . ?
C2 N4 C1 N1 171.99(14) . . . . ?
C1 N4 C2 C4 69.9(2) . . . . ?
N3 N4 C2 C4 -119.73(17) . . . . ?
C1 N4 C2 C3 139.07(17) . . . . ?
N3 N4 C2 C3 -50.5(2) . . . . ?
N4 C2 C3 C4 -108.22(17) . . . . ?
N4 C2 C4 C3 107.61(17) . . . . ?
